data_7118230
loop_
_publ_author_name
'Cao, Zhong-Yan'
'Zhao, Yu-Lei'
'Zhou, Jian'

_publ_section_title
;
 Sequential Au(i)/chiral tertiary amine catalysis: a tandem C-H
 functionalization of anisoles or a thiophene/asymmetric Michael addition
 sequence to quaternary oxindoles.
;
_journal_issue 12
_journal_name_full 'Chemical communications (Cambridge, England)'
_journal_page_first 2537
_journal_page_last 2540
_journal_paper_doi 10.1039/c5cc10096h
_journal_volume 52
_journal_year 2016
_chemical_absolute_configuration ad
_chemical_formula_sum 'C26 H18 Br Cl4 N2 O4'
_chemical_formula_weight 644.13
_chemical_name_systematic
; 
 ? 
;
_space_group_IT_number 4
_symmetry_cell_setting monoclinic
_symmetry_space_group_name_Hall 'P 2yb'
_symmetry_space_group_name_H-M 'P 1 21 1'
_atom_sites_solution_hydrogens geom
_atom_sites_solution_primary direct
_atom_sites_solution_secondary difmap
_audit_creation_method SHELXL-97
_audit_update_record
;
2014-09-16 deposited with the CCDC.
2015-12-23 downloaded from the CCDC.
;
_cell_angle_alpha 90.00
_cell_angle_beta 106.3300(10)
_cell_angle_gamma 90.00
_cell_formula_units_Z 2
_cell_length_a 13.0622(4)
_cell_length_b 8.2259(2)
_cell_length_c 13.1485(4)
_cell_measurement_temperature 173(2)
_cell_volume 1355.79(7)
_computing_structure_refinement 'SHELXL-97 (Sheldrick, 2008)'
_computing_structure_solution 'SHELXS-97 (Sheldrick, 2008)'
_diffrn_ambient_temperature 173(2)
_diffrn_measured_fraction_theta_full 0.997
_diffrn_measured_fraction_theta_max 0.997
_diffrn_radiation_monochromator graphite
_diffrn_radiation_source 'fine-focus sealed tube'
_diffrn_radiation_type MoK\a
_diffrn_radiation_wavelength 0.71073
_diffrn_reflns_av_R_equivalents 0.0346
_diffrn_reflns_av_sigmaI/netI 0.0438
_diffrn_reflns_limit_h_max 15
_diffrn_reflns_limit_h_min -15
_diffrn_reflns_limit_k_max 9
_diffrn_reflns_limit_k_min -9
_diffrn_reflns_limit_l_max 15
_diffrn_reflns_limit_l_min -15
_diffrn_reflns_number 15743
_diffrn_reflns_theta_full 25.01
_diffrn_reflns_theta_max 25.01
_diffrn_reflns_theta_min 1.61
_exptl_absorpt_coefficient_mu 1.946
_exptl_absorpt_correction_T_max 0.6216
_exptl_absorpt_correction_T_min 0.5837
_exptl_absorpt_correction_type multi-scan
_exptl_absorpt_process_details sadabs
_exptl_crystal_colour colorless
_exptl_crystal_density_diffrn 1.578
_exptl_crystal_density_method 'not measured'
_exptl_crystal_description block
_exptl_crystal_F_000 646
_exptl_crystal_size_max 0.31
_exptl_crystal_size_mid 0.29
_exptl_crystal_size_min 0.27
_refine_diff_density_max 0.357
_refine_diff_density_min -0.235
_refine_diff_density_rms 0.067
_refine_ls_abs_structure_details 'Flack H D (1983), Acta Cryst. A39, 876-881'
_refine_ls_abs_structure_Flack 0.015(6)
_refine_ls_extinction_method none
_refine_ls_goodness_of_fit_ref 1.053
_refine_ls_hydrogen_treatment constr
_refine_ls_matrix_type full
_refine_ls_number_parameters 334
_refine_ls_number_reflns 4332
_refine_ls_number_restraints 1
_refine_ls_restrained_S_all 1.053
_refine_ls_R_factor_all 0.0305
_refine_ls_R_factor_gt 0.0272
_refine_ls_shift/su_max 0.001
_refine_ls_shift/su_mean 0.000
_refine_ls_structure_factor_coef Fsqd
_refine_ls_weighting_details 'calc w=1/[\s^2^(Fo^2^)+(0.0277P)^2^+0.1485P] where P=(Fo^2^+2Fc^2^)/3'
_refine_ls_weighting_scheme calc
_refine_ls_wR_factor_gt 0.0639
_refine_ls_wR_factor_ref 0.0649
_reflns_number_gt 4079
_reflns_number_total 4332
_reflns_threshold_expression >2sigma(I)
_cod_data_source_file c5cc10096h2.cif
_cod_data_source_block z
_cod_depositor_comments
;
The following automatic conversions were performed:

'_symmetry_cell_setting' value 'Monoclinic' changed to 'monoclinic'
according to
/usr/data/users/saulius/crontab/automatic-downloads/rss-feeds/RSC/lib/dictionaries/cif_core.dic
dictionary named 'cif_core.dic' version 2.4.2 from 2011-04-26.

Automatic conversion script
Id: cif_fix_values 4268 2015-11-12 08:31:59Z antanas 

 Adding full bibliography for 7118230--7118231.cif.
;
_cod_original_sg_symbol_H-M P2(1)
_cod_database_code 7118230

loop_
_symmetry_equiv_pos_as_xyz
'x, y, z'
'-x, y+1/2, -z'

loop_
_atom_site_label
_atom_site_type_symbol
_atom_site_fract_x
_atom_site_fract_y
_atom_site_fract_z
_atom_site_U_iso_or_equiv
_atom_site_adp_type
_atom_site_occupancy
_atom_site_symmetry_multiplicity
_atom_site_calc_flag
_atom_site_refinement_flags
C01 C 0.3570(3) 0.3290(4) 0.6775(2) 0.0373(8) Uani 1 1 d .
H01A H 0.3775 0.4241 0.6401 0.045 Uiso 1 1 calc R
Cl01 Cl 0.27868(10) 0.39837(17) 0.75574(9) 0.0743(4) Uani 1 1 d .
Cl02 Cl 0.47410(8) 0.23518(15) 0.75454(7) 0.0589(3) Uani 1 1 d .
Cl03 Cl 0.28474(7) 0.19141(14) 0.58193(8) 0.0582(3) Uani 1 1 d .
Br1 Br 0.73483(2) 0.02097(4) 0.94069(3) 0.04062(11) Uani 1 1 d .
Cl1 Cl 1.25409(6) 0.06071(9) 1.09491(6) 0.03471(19) Uani 1 1 d .
O1 O 0.92735(15) 0.4035(2) 1.43291(15) 0.0254(4) Uani 1 1 d .
O2 O 0.56691(14) 0.2103(3) 1.00067(16) 0.0303(5) Uani 1 1 d .
O3 O 0.9480(2) 0.8500(3) 1.1925(2) 0.0493(6) Uani 1 1 d .
O4 O 1.01786(19) 0.8340(3) 1.06287(17) 0.0401(6) Uani 1 1 d .
N1 N 1.02946(18) 0.1835(3) 1.41616(18) 0.0242(5) Uani 1 1 d .
N2 N 0.98918(19) 0.7746(3) 1.1355(2) 0.0272(6) Uani 1 1 d .
C1 C 0.8546(2) 0.2092(3) 1.1139(2) 0.0193(6) Uani 1 1 d .
H1A H 0.9139 0.1515 1.1037 0.023 Uiso 1 1 calc R
C2 C 0.7531(2) 0.1778(3) 1.0495(2) 0.0212(6) Uani 1 1 d .
C3 C 0.6639(2) 0.2575(3) 1.0636(2) 0.0224(6) Uani 1 1 d .
C4 C 0.6798(2) 0.3776(4) 1.1397(2) 0.0247(6) Uani 1 1 d .
H4A H 0.6207 0.4379 1.1481 0.030 Uiso 1 1 calc R
C5 C 0.7818(2) 0.4109(4) 1.2041(2) 0.0246(6) Uani 1 1 d .
H5A H 0.7914 0.4937 1.2563 0.030 Uiso 1 1 calc R
C6 C 0.8700(2) 0.3251(3) 1.1935(2) 0.0195(6) Uani 1 1 d .
C7 C 0.9810(2) 0.3602(3) 1.26872(19) 0.0181(6) Uani 1 1 d .
C8 C 1.06572(19) 0.2414(3) 1.2589(2) 0.0172(5) Uani 1 1 d .
C9 C 1.1173(2) 0.2189(3) 1.1810(2) 0.0201(6) Uani 1 1 d .
H9A H 1.1035 0.2883 1.1209 0.024 Uiso 1 1 calc R
C10 C 1.1895(2) 0.0922(3) 1.1938(2) 0.0230(6) Uani 1 1 d .
C11 C 1.2116(2) -0.0115(3) 1.2790(2) 0.0261(7) Uani 1 1 d .
H11A H 1.2620 -0.0967 1.2848 0.031 Uiso 1 1 calc R
C12 C 1.1592(2) 0.0095(4) 1.3571(2) 0.0258(6) Uani 1 1 d .
H12A H 1.1722 -0.0613 1.4165 0.031 Uiso 1 1 calc R
C13 C 1.0882(2) 0.1364(3) 1.3450(2) 0.0208(6) Uani 1 1 d .
C14 C 0.9743(2) 0.3235(3) 1.3831(2) 0.0197(6) Uani 1 1 d .
C15 C 1.0061(2) 0.5955(3) 1.1516(2) 0.0240(6) Uani 1 1 d .
H15A H 1.0736 0.5646 1.1364 0.029 Uiso 1 1 calc R
H15B H 0.9472 0.5368 1.1010 0.029 Uiso 1 1 calc R
C16 C 1.01093(19) 0.5439(4) 1.26469(19) 0.0199(5) Uani 1 1 d .
H16A H 0.9567 0.6092 1.2875 0.024 Uiso 1 1 calc R
C17 C 1.1156(2) 0.5767(3) 1.3397(2) 0.0223(6) Uani 1 1 d .
C18 C 1.2010(2) 0.5992(3) 1.4001(2) 0.0259(6) Uani 1 1 d .
C19 C 1.3053(2) 0.6254(4) 1.4726(2) 0.0239(6) Uani 1 1 d .
C20 C 1.3187(2) 0.7220(4) 1.5629(2) 0.0275(6) Uani 1 1 d .
H20A H 1.2589 0.7736 1.5765 0.033 Uiso 1 1 calc R
C21 C 1.4185(2) 0.7420(4) 1.6319(2) 0.0351(7) Uani 1 1 d .
H21A H 1.4274 0.8087 1.6927 0.042 Uiso 1 1 calc R
C22 C 1.5061(2) 0.6663(4) 1.6139(3) 0.0374(8) Uani 1 1 d .
H22A H 1.5745 0.6785 1.6630 0.045 Uiso 1 1 calc R
C23 C 1.4937(2) 0.5739(4) 1.5249(3) 0.0400(9) Uani 1 1 d .
H23A H 1.5542 0.5236 1.5119 0.048 Uiso 1 1 calc R
C24 C 1.3950(2) 0.5526(4) 1.4542(2) 0.0340(7) Uani 1 1 d .
H24A H 1.3877 0.4881 1.3926 0.041 Uiso 1 1 calc R
C25 C 0.4747(2) 0.2822(5) 1.0205(3) 0.0389(9) Uani 1 1 d .
H25A H 0.4103 0.2383 0.9704 0.058 Uiso 1 1 calc R
H25B H 0.4769 0.4003 1.0115 0.058 Uiso 1 1 calc R
H25C H 0.4737 0.2573 1.0931 0.058 Uiso 1 1 calc R

loop_
_atom_site_aniso_label
_atom_site_aniso_U_11
_atom_site_aniso_U_22
_atom_site_aniso_U_33
_atom_site_aniso_U_23
_atom_site_aniso_U_13
_atom_site_aniso_U_12
C01 0.0445(18) 0.036(2) 0.0313(18) 0.0009(15) 0.0114(14) -0.0021(15)
Cl01 0.0891(8) 0.0859(9) 0.0599(7) -0.0007(6) 0.0407(6) 0.0275(7)
Cl02 0.0487(5) 0.0819(8) 0.0409(5) 0.0123(5) 0.0043(4) 0.0055(5)
Cl03 0.0515(5) 0.0602(7) 0.0586(6) -0.0180(5) 0.0081(4) -0.0160(5)
Br1 0.02492(14) 0.0481(2) 0.0500(2) -0.03169(17) 0.01246(12) -0.00816(14)
Cl1 0.0362(4) 0.0343(5) 0.0413(4) -0.0021(4) 0.0233(3) 0.0058(3)
O1 0.0299(10) 0.0276(11) 0.0220(10) -0.0035(9) 0.0127(8) 0.0008(9)
O2 0.0179(9) 0.0393(13) 0.0318(11) -0.0067(10) 0.0036(8) 0.0010(9)
O3 0.0728(17) 0.0266(13) 0.0565(16) 0.0061(12) 0.0313(14) 0.0172(12)
O4 0.0585(14) 0.0328(14) 0.0263(12) 0.0081(11) 0.0076(10) -0.0141(11)
N1 0.0329(12) 0.0202(13) 0.0205(12) -0.0004(10) 0.0094(10) 0.0036(10)
N2 0.0287(13) 0.0231(14) 0.0263(15) 0.0057(12) 0.0020(11) -0.0028(11)
C1 0.0188(12) 0.0178(15) 0.0236(14) 0.0020(12) 0.0098(11) 0.0013(11)
C2 0.0252(13) 0.0189(14) 0.0210(14) -0.0006(12) 0.0090(11) -0.0017(11)
C3 0.0231(14) 0.0225(16) 0.0207(15) 0.0050(12) 0.0046(11) 0.0014(11)
C4 0.0224(14) 0.0257(16) 0.0270(15) 0.0013(13) 0.0087(11) 0.0084(12)
C5 0.0291(14) 0.0238(16) 0.0222(15) -0.0049(12) 0.0092(12) 0.0020(12)
C6 0.0231(13) 0.0161(14) 0.0196(14) 0.0042(12) 0.0068(11) -0.0006(11)
C7 0.0226(13) 0.0184(14) 0.0140(13) 0.0040(11) 0.0064(10) 0.0017(11)
C8 0.0186(12) 0.0131(13) 0.0192(14) -0.0032(11) 0.0040(10) -0.0035(10)
C9 0.0196(12) 0.0193(14) 0.0207(14) 0.0014(12) 0.0043(10) -0.0023(11)
C10 0.0190(13) 0.0235(15) 0.0271(15) -0.0055(12) 0.0077(11) -0.0019(11)
C11 0.0236(13) 0.0197(17) 0.0324(16) -0.0009(12) 0.0035(12) 0.0050(11)
C12 0.0336(13) 0.0188(14) 0.0229(14) 0.0034(14) 0.0044(11) 0.0063(13)
C13 0.0248(14) 0.0182(14) 0.0195(14) -0.0024(11) 0.0064(11) -0.0015(11)
C14 0.0206(13) 0.0202(15) 0.0175(14) 0.0005(12) 0.0040(11) -0.0039(11)
C15 0.0308(15) 0.0201(14) 0.0210(15) 0.0021(12) 0.0071(12) -0.0002(11)
C16 0.0240(12) 0.0169(14) 0.0188(13) 0.0000(12) 0.0063(10) 0.0006(12)
C17 0.0308(15) 0.0143(14) 0.0216(14) -0.0005(11) 0.0070(12) -0.0001(11)
C18 0.0342(16) 0.0173(15) 0.0265(16) 0.0017(12) 0.0094(13) 0.0010(12)
C19 0.0255(14) 0.0197(14) 0.0255(15) 0.0069(12) 0.0055(12) 0.0002(11)
C20 0.0255(14) 0.0258(16) 0.0307(16) 0.0010(14) 0.0070(12) 0.0035(12)
C21 0.0392(17) 0.0319(18) 0.0293(17) -0.0042(15) 0.0012(14) -0.0021(14)
C22 0.0257(15) 0.0342(19) 0.047(2) 0.0067(17) 0.0013(14) -0.0034(14)
C23 0.0275(15) 0.047(2) 0.047(2) 0.0021(17) 0.0134(14) 0.0006(14)
C24 0.0367(15) 0.036(2) 0.0310(16) -0.0026(15) 0.0131(13) 0.0005(14)
C25 0.0192(15) 0.054(2) 0.041(2) -0.0075(16) 0.0056(13) 0.0015(15)

loop_
_atom_type_symbol
_atom_type_description
_atom_type_scat_dispersion_real
_atom_type_scat_dispersion_imag
_atom_type_scat_source
C C 0.0033 0.0016 'International Tables Vol C Tables 4.2.6.8 and 6.1.1.4'
H H 0.0000 0.0000 'International Tables Vol C Tables 4.2.6.8 and 6.1.1.4'
N N 0.0061 0.0033 'International Tables Vol C Tables 4.2.6.8 and 6.1.1.4'
O O 0.0106 0.0060 'International Tables Vol C Tables 4.2.6.8 and 6.1.1.4'
Br Br -0.2901 2.4595 'International Tables Vol C Tables 4.2.6.8 and 6.1.1.4'
Cl Cl 0.1484 0.1585 'International Tables Vol C Tables 4.2.6.8 and 6.1.1.4'

loop_
_geom_angle_atom_site_label_1
_geom_angle_atom_site_label_2
_geom_angle_atom_site_label_3
_geom_angle
Cl01 C01 Cl03 110.33(19)
Cl01 C01 Cl02 111.37(18)
Cl03 C01 Cl02 109.6(2)
Cl01 C01 H01A 108.5
Cl03 C01 H01A 108.5
Cl02 C01 H01A 108.5
C3 O2 C25 117.3(2)
C14 N1 C13 110.9(2)
O3 N2 O4 124.6(3)
O3 N2 C15 119.5(3)
O4 N2 C15 116.0(3)
C2 C1 C6 120.1(2)
C2 C1 H1A 120.0
C6 C1 H1A 120.0
C1 C2 C3 121.6(3)
C1 C2 Br1 119.07(19)
C3 C2 Br1 119.3(2)
O2 C3 C4 124.7(2)
O2 C3 C2 117.1(2)
C4 C3 C2 118.2(2)
C3 C4 C5 120.4(2)
C3 C4 H4A 119.8
C5 C4 H4A 119.8
C4 C5 C6 121.2(3)
C4 C5 H5A 119.4
C6 C5 H5A 119.4
C1 C6 C5 118.4(2)
C1 C6 C7 121.6(2)
C5 C6 C7 120.0(2)
C8 C7 C6 114.0(2)
C8 C7 C14 101.5(2)
C6 C7 C14 106.6(2)
C8 C7 C16 115.2(2)
C6 C7 C16 111.0(2)
C14 C7 C16 107.6(2)
C9 C8 C13 119.0(2)
C9 C8 C7 132.0(2)
C13 C8 C7 109.0(2)
C10 C9 C8 117.8(3)
C10 C9 H9A 121.1
C8 C9 H9A 121.1
C11 C10 C9 123.1(2)
C11 C10 Cl1 118.6(2)
C9 C10 Cl1 118.3(2)
C10 C11 C12 119.3(3)
C10 C11 H11A 120.3
C12 C11 H11A 120.3
C13 C12 C11 117.6(3)
C13 C12 H12A 121.2
C11 C12 H12A 121.2
C12 C13 C8 123.2(2)
C12 C13 N1 127.1(3)
C8 C13 N1 109.7(2)
O1 C14 N1 126.2(3)
O1 C14 C7 126.2(2)
N1 C14 C7 107.6(2)
N2 C15 C16 112.0(2)
N2 C15 H15A 109.2
C16 C15 H15A 109.2
N2 C15 H15B 109.2
C16 C15 H15B 109.2
H15A C15 H15B 107.9
C17 C16 C15 112.2(2)
C17 C16 C7 110.4(2)
C15 C16 C7 111.0(2)
C17 C16 H16A 107.7
C15 C16 H16A 107.7
C7 C16 H16A 107.7
C18 C17 C16 178.3(3)
C17 C18 C19 179.3(3)
C24 C19 C20 118.6(3)
C24 C19 C18 120.3(3)
C20 C19 C18 121.1(2)
C21 C20 C19 119.9(3)
C21 C20 H20A 120.0
C19 C20 H20A 120.0
C20 C21 C22 120.8(3)
C20 C21 H21A 119.6
C22 C21 H21A 119.6
C23 C22 C21 119.6(3)
C23 C22 H22A 120.2
C21 C22 H22A 120.2
C22 C23 C24 120.9(3)
C22 C23 H23A 119.6
C24 C23 H23A 119.6
C23 C24 C19 120.2(3)
C23 C24 H24A 119.9
C19 C24 H24A 119.9
O2 C25 H25A 109.5
O2 C25 H25B 109.5
H25A C25 H25B 109.5
O2 C25 H25C 109.5
H25A C25 H25C 109.5
H25B C25 H25C 109.5

loop_
_geom_bond_atom_site_label_1
_geom_bond_atom_site_label_2
_geom_bond_distance
C01 Cl01 1.739(3)
C01 Cl03 1.756(3)
C01 Cl02 1.758(3)
C01 H01A 1.0000
Br1 C2 1.892(3)
Cl1 C10 1.757(3)
O1 C14 1.210(3)
O2 C3 1.361(3)
O2 C25 1.430(4)
O3 N2 1.209(4)
O4 N2 1.222(3)
N1 C14 1.363(4)
N1 C13 1.420(3)
N2 C15 1.496(4)
C1 C2 1.382(3)
C1 C6 1.388(4)
C1 H1A 0.9500
C2 C3 1.393(4)
C3 C4 1.379(4)
C4 C5 1.390(4)
C4 H4A 0.9500
C5 C6 1.391(4)
C5 H5A 0.9500
C6 C7 1.536(4)
C7 C8 1.508(4)
C7 C14 1.561(4)
C7 C16 1.566(4)
C8 C9 1.388(4)
C8 C13 1.388(4)
C9 C10 1.384(4)
C9 H9A 0.9500
C10 C11 1.373(4)
C11 C12 1.395(4)
C11 H11A 0.9500
C12 C13 1.376(4)
C12 H12A 0.9500
C15 C16 1.531(4)
C15 H15A 0.9900
C15 H15B 0.9900
C16 C17 1.469(4)
C16 H16A 1.0000
C17 C18 1.188(4)
C18 C19 1.441(4)
C19 C24 1.396(4)
C19 C20 1.398(4)
C20 C21 1.372(4)
C20 H20A 0.9500
C21 C22 1.380(5)
C21 H21A 0.9500
C22 C23 1.366(5)
C22 H22A 0.9500
C23 C24 1.372(4)
C23 H23A 0.9500
C24 H24A 0.9500
C25 H25A 0.9800
C25 H25B 0.9800
C25 H25C 0.9800

loop_
_geom_torsion_atom_site_label_1
_geom_torsion_atom_site_label_2
_geom_torsion_atom_site_label_3
_geom_torsion_atom_site_label_4
_geom_torsion
C6 C1 C2 C3 -1.4(4)
C6 C1 C2 Br1 179.3(2)
C25 O2 C3 C4 -4.9(4)
C25 O2 C3 C2 175.1(3)
C1 C2 C3 O2 -175.8(2)
Br1 C2 C3 O2 3.5(3)
C1 C2 C3 C4 4.2(4)
Br1 C2 C3 C4 -176.5(2)
O2 C3 C4 C5 176.4(3)
C2 C3 C4 C5 -3.5(4)
C3 C4 C5 C6 0.2(4)
C2 C1 C6 C5 -1.9(4)
C2 C1 C6 C7 178.2(2)
C4 C5 C6 C1 2.6(4)
C4 C5 C6 C7 -177.6(3)
C1 C6 C7 C8 -9.0(4)
C5 C6 C7 C8 171.1(2)
C1 C6 C7 C14 -120.1(3)
C5 C6 C7 C14 60.1(3)
C1 C6 C7 C16 123.1(3)
C5 C6 C7 C16 -56.7(3)
C6 C7 C8 C9 72.4(4)
C14 C7 C8 C9 -173.5(3)
C16 C7 C8 C9 -57.6(4)
C6 C7 C8 C13 -104.8(3)
C14 C7 C8 C13 9.3(3)
C16 C7 C8 C13 125.1(2)
C13 C8 C9 C10 -0.3(4)
C7 C8 C9 C10 -177.3(3)
C8 C9 C10 C11 0.3(4)
C8 C9 C10 Cl1 179.2(2)
C9 C10 C11 C12 0.3(4)
Cl1 C10 C11 C12 -178.6(2)
C10 C11 C12 C13 -0.9(4)
C11 C12 C13 C8 0.9(4)
C11 C12 C13 N1 -177.6(3)
C9 C8 C13 C12 -0.4(4)
C7 C8 C13 C12 177.3(3)
C9 C8 C13 N1 178.4(2)
C7 C8 C13 N1 -4.0(3)
C14 N1 C13 C12 174.5(3)
C14 N1 C13 C8 -4.2(3)
C13 N1 C14 O1 -170.7(3)
C13 N1 C14 C7 10.2(3)
C8 C7 C14 O1 169.2(3)
C6 C7 C14 O1 -71.3(3)
C16 C7 C14 O1 47.9(3)
C8 C7 C14 N1 -11.7(3)
C6 C7 C14 N1 107.8(2)
C16 C7 C14 N1 -133.0(2)
O3 N2 C15 C16 -23.6(4)
O4 N2 C15 C16 157.3(2)
N2 C15 C16 C17 -79.6(3)
N2 C15 C16 C7 156.3(2)
C8 C7 C16 C17 -50.5(3)
C6 C7 C16 C17 178.0(2)
C14 C7 C16 C17 61.8(3)
C8 C7 C16 C15 74.5(3)
C6 C7 C16 C15 -57.0(3)
C14 C7 C16 C15 -173.2(2)
C15 C16 C17 C18 -97(10)
C7 C16 C17 C18 27(10)
C16 C17 C18 C19 48(33)
C17 C18 C19 C24 -10(28)
C17 C18 C19 C20 171(100)
C24 C19 C20 C21 -0.7(4)
C18 C19 C20 C21 178.5(3)
C19 C20 C21 C22 -0.7(5)
C20 C21 C22 C23 1.7(5)
C21 C22 C23 C24 -1.3(5)
C22 C23 C24 C19 -0.2(5)
C20 C19 C24 C23 1.1(5)
C18 C19 C24 C23 -178.0(3)
